data_7103246
loop_
_publ_author_name
'Li, Mian'
'Li, Zhen'
'Li, Dan'

_publ_section_title
;
 Unprecedented cationic copper(I)-iodide aggregates trapped in "click"
 formation of anionic-tetrazolate-based coordination polymers.
;
_journal_issue 29
_journal_name_full 'Chemical communications (Cambridge, England)'
_journal_page_first 3390
_journal_page_last 3392
_journal_paper_doi 10.1039/b803636e
_journal_year 2008
_chemical_formula_sum 'C8 H4 Cu2 I N5'
_chemical_formula_weight 424.14
_chemical_name_systematic
;
?
;
_space_group_IT_number 15
_symmetry_cell_setting monoclinic
_symmetry_space_group_name_Hall '-C 2yc'
_symmetry_space_group_name_H-M 'C 1 2/c 1'
_atom_sites_solution_hydrogens geom
_atom_sites_solution_primary direct
_atom_sites_solution_secondary difmap
_audit_creation_method SHELXL-97
_cell_angle_alpha 90.00
_cell_angle_beta 110.7310(10)
_cell_angle_gamma 90.00
_cell_formula_units_Z 8
_cell_length_a 20.7315(16)
_cell_length_b 8.8557(7)
_cell_length_c 12.0833(10)
_cell_measurement_reflns_used 3262
_cell_measurement_temperature 293(2)
_cell_measurement_theta_max 27.50
_cell_measurement_theta_min 2.53
_cell_volume 2074.8(3)
_computing_cell_refinement 'SAINT (Bruker, 2002)'
_computing_data_collection 'SMART (Bruker, 2002)'
_computing_data_reduction SAINT
_computing_molecular_graphics 'XP, Ver. 6.10, Bruker AXS Inc., 2000.'
_computing_publication_material SHELXL-97
_computing_structure_refinement 'SHELXL-97 (Sheldrick, 1997)'
_computing_structure_solution 'SHELXS-97 (Sheldrick, 1997)'
_diffrn_ambient_temperature 293(2)
_diffrn_measured_fraction_theta_full 0.959
_diffrn_measured_fraction_theta_max 0.959
_diffrn_measurement_device_type 'Bruker APEX area-dectector diffractometer'
_diffrn_measurement_method '\f and \w-scan'
_diffrn_radiation_monochromator graphite
_diffrn_radiation_source 'fine-focus sealed tube'
_diffrn_radiation_type MoK\a
_diffrn_radiation_wavelength 0.71073
_diffrn_reflns_av_R_equivalents 0.0228
_diffrn_reflns_av_sigmaI/netI 0.0180
_diffrn_reflns_limit_h_max 26
_diffrn_reflns_limit_h_min -25
_diffrn_reflns_limit_k_max 5
_diffrn_reflns_limit_k_min -11
_diffrn_reflns_limit_l_max 15
_diffrn_reflns_limit_l_min -14
_diffrn_reflns_number 12414
_diffrn_reflns_theta_full 27.86
_diffrn_reflns_theta_max 27.86
_diffrn_reflns_theta_min 2.10
_diffrn_standards_decay_% 0
_diffrn_standards_interval_count 0
_diffrn_standards_interval_time 0
_diffrn_standards_number 0
_exptl_absorpt_coefficient_mu 7.049
_exptl_absorpt_correction_type multi-scan
_exptl_absorpt_process_details 'SADABS (Bruker, 2002)'
_exptl_crystal_colour yellowish
_exptl_crystal_density_diffrn 2.716
_exptl_crystal_density_method 'not measured'
_exptl_crystal_description sheet
_exptl_crystal_F_000 1584
_exptl_crystal_size_max 0.25
_exptl_crystal_size_mid 0.23
_exptl_crystal_size_min 0.18
_refine_diff_density_max 1.294
_refine_diff_density_min -0.757
_refine_diff_density_rms 0.129
_refine_ls_extinction_method none
_refine_ls_goodness_of_fit_ref 1.114
_refine_ls_hydrogen_treatment constr
_refine_ls_matrix_type full
_refine_ls_number_parameters 145
_refine_ls_number_reflns 2368
_refine_ls_number_restraints 0
_refine_ls_restrained_S_all 1.114
_refine_ls_R_factor_all 0.0307
_refine_ls_R_factor_gt 0.0292
_refine_ls_shift/su_max 0.004
_refine_ls_shift/su_mean 0.000
_refine_ls_structure_factor_coef Fsqd
_refine_ls_weighting_details 'calc w=1/[\s^2^(Fo^2^)+(0.0287P)^2^+16.8011P] where P=(Fo^2^+2Fc^2^)/3'
_refine_ls_weighting_scheme calc
_refine_ls_wR_factor_gt 0.0704
_refine_ls_wR_factor_ref 0.0714
_reflns_number_gt 2256
_reflns_number_total 2368
_reflns_threshold_expression >2sigma(I)
_cod_data_source_file b803636e.txt
_cod_data_source_block complex1
_cod_depositor_comments
;
The following automatic conversions were performed:
'_exptl_absorpt_correction_type' value 'Multi-scan' changed to
'multi-scan' according to
'/home/saulius/struct/CIF-dictionaries/cif_core.dic' dictionary named
'cif_core.dic' version 2.4.1 from 2010-06-29.

Automatic conversion script
Id: cif_fix_enum 1527 2010-12-29 10:47:43Z saulius 
;
_cod_original_sg_symbol_H-M C2/c
_cod_database_code 7103246

loop_
_symmetry_equiv_pos_as_xyz
'x, y, z'
'-x, y, -z+1/2'
'x+1/2, y+1/2, z'
'-x+1/2, y+1/2, -z+1/2'
'-x, -y, -z'
'x, -y, z-1/2'
'-x+1/2, -y+1/2, -z'
'x+1/2, -y+1/2, z-1/2'

loop_
_atom_site_label
_atom_site_type_symbol
_atom_site_fract_x
_atom_site_fract_y
_atom_site_fract_z
_atom_site_U_iso_or_equiv
_atom_site_adp_type
_atom_site_occupancy
_atom_site_symmetry_multiplicity
_atom_site_calc_flag
_atom_site_refinement_flags
_atom_site_disorder_assembly
_atom_site_disorder_group
Cu1 Cu 1.15626(3) 0.50272(6) 0.74153(5) 0.02730(13) Uani 1 1 d . . .
Cu2 Cu 1.25244(3) 0.66443(6) 1.09491(5) 0.02757(13) Uani 1 1 d . . .
C1 C 0.85600(19) 0.1705(4) 0.5667(3) 0.0198(7) Uani 1 1 d . . .
C2 C 0.8451(2) 0.0774(5) 0.4692(4) 0.0246(8) Uani 1 1 d . . .
H2 H 0.8067 0.0146 0.4436 0.030 Uiso 1 1 calc R . .
C3 C 0.8917(2) 0.0781(6) 0.4098(4) 0.0336(10) Uani 1 1 d . . .
H3 H 0.8840 0.0146 0.3450 0.040 Uiso 1 1 calc R . .
C4 C 0.9483(2) 0.1699(5) 0.4444(4) 0.0311(10) Uani 1 1 d . . .
H4 H 0.9787 0.1704 0.4034 0.037 Uiso 1 1 calc R . .
C5 C 0.9594(2) 0.2628(5) 0.5426(4) 0.0251(8) Uani 1 1 d . . .
C6 C 0.9134(2) 0.2638(5) 0.6029(4) 0.0234(8) Uani 1 1 d . . .
H6 H 0.9212 0.3273 0.6676 0.028 Uiso 1 1 calc R . .
C7 C 0.80890(19) 0.1716(4) 0.6339(3) 0.0192(7) Uani 1 1 d . . .
C8 C 1.0186(2) 0.3607(5) 0.5872(4) 0.0267(8) Uani 1 1 d . . .
I1 I 1.138037(13) 0.68540(3) 0.90406(2) 0.02568(9) Uani 1 1 d . . .
N1 N 0.80612(17) 0.2834(4) 0.7067(3) 0.0218(7) Uani 1 1 d . . .
N2 N 0.75978(16) 0.2385(4) 0.7540(3) 0.0210(6) Uani 1 1 d . . .
N3 N 0.73518(17) 0.1082(4) 0.7094(3) 0.0217(7) Uani 1 1 d . . .
N4 N 0.76513(16) 0.0615(4) 0.6346(3) 0.0203(6) Uani 1 1 d . . .
N5 N 1.06520(18) 0.4374(4) 0.6287(3) 0.0286(8) Uani 1 1 d . . .

loop_
_atom_site_aniso_label
_atom_site_aniso_U_11
_atom_site_aniso_U_22
_atom_site_aniso_U_33
_atom_site_aniso_U_23
_atom_site_aniso_U_13
_atom_site_aniso_U_12
Cu1 0.0209(2) 0.0227(3) 0.0406(3) -0.0008(2) 0.0138(2) -0.00311(19)
Cu2 0.0335(3) 0.0201(2) 0.0332(3) 0.0023(2) 0.0168(2) 0.0010(2)
C1 0.0180(18) 0.0208(18) 0.0224(17) 0.0006(14) 0.0094(15) -0.0002(14)
C2 0.0218(18) 0.026(2) 0.0241(18) -0.0030(16) 0.0064(15) -0.0030(16)
C3 0.035(2) 0.040(3) 0.029(2) -0.0118(19) 0.0153(19) -0.009(2)
C4 0.028(2) 0.043(3) 0.028(2) -0.0045(18) 0.0163(18) -0.0041(18)
C5 0.0207(18) 0.027(2) 0.0284(19) -0.0015(17) 0.0099(16) -0.0024(16)
C6 0.0225(18) 0.0240(19) 0.0259(19) -0.0026(16) 0.0110(16) -0.0036(16)
C7 0.0161(17) 0.0203(18) 0.0200(17) -0.0002(14) 0.0052(14) 0.0002(14)
C8 0.022(2) 0.032(2) 0.0273(19) 0.0019(18) 0.0107(16) -0.0018(17)
I1 0.02242(14) 0.02901(15) 0.02839(15) -0.00218(10) 0.01241(11) -0.00182(10)
N1 0.0210(16) 0.0194(15) 0.0271(16) -0.0032(13) 0.0109(13) -0.0018(13)
N2 0.0188(15) 0.0195(16) 0.0259(16) -0.0006(13) 0.0092(13) -0.0035(12)
N3 0.0214(16) 0.0160(15) 0.0268(16) -0.0035(13) 0.0076(13) 0.0018(12)
N4 0.0193(15) 0.0188(15) 0.0245(15) -0.0025(13) 0.0099(13) -0.0032(12)
N5 0.0210(17) 0.035(2) 0.0303(18) 0.0017(16) 0.0093(14) -0.0043(15)

loop_
_atom_type_symbol
_atom_type_description
_atom_type_scat_dispersion_real
_atom_type_scat_dispersion_imag
_atom_type_scat_source
C C 0.0033 0.0016 'International Tables Vol C Tables 4.2.6.8 and 6.1.1.4'
H H 0.0000 0.0000 'International Tables Vol C Tables 4.2.6.8 and 6.1.1.4'
N N 0.0061 0.0033 'International Tables Vol C Tables 4.2.6.8 and 6.1.1.4'
Cu Cu 0.3201 1.2651 'International Tables Vol C Tables 4.2.6.8 and 6.1.1.4'
I I -0.4742 1.8119 'International Tables Vol C Tables 4.2.6.8 and 6.1.1.4'

loop_
_geom_angle_atom_site_label_1
_geom_angle_atom_site_label_2
_geom_angle_atom_site_label_3
_geom_angle
_geom_angle_site_symmetry_1
_geom_angle_site_symmetry_3
_geom_angle_publ_flag
N5 Cu1 N3 129.49(14) . 3 ?
N5 Cu1 N1 95.60(15) . 2_756 ?
N3 Cu1 N1 103.99(13) 3 2_756 ?
N5 Cu1 I1 109.51(11) . . ?
N3 Cu1 I1 101.22(9) 3 . ?
N1 Cu1 I1 118.30(9) 2_756 . ?
N4 Cu2 N2 103.86(13) 8_556 5_767 ?
N4 Cu2 I1 116.94(9) 8_556 7_767 ?
N2 Cu2 I1 99.07(9) 5_767 7_767 ?
N4 Cu2 I1 105.73(9) 8_556 . ?
N2 Cu2 I1 112.16(9) 5_767 . ?
I1 Cu2 I1 118.14(2) 7_767 . ?
N4 Cu2 Cu2 134.68(9) 8_556 7_767 ?
N2 Cu2 Cu2 121.45(10) 5_767 7_767 ?
I1 Cu2 Cu2 59.76(2) 7_767 7_767 ?
I1 Cu2 Cu2 58.38(2) . 7_767 ?
C6 C1 C2 118.9(4) . . ?
C6 C1 C7 119.0(3) . . ?
C2 C1 C7 122.1(3) . . ?
C1 C2 C3 120.1(4) . . ?
C4 C3 C2 121.5(4) . . ?
C3 C4 C5 118.5(4) . . ?
C6 C5 C4 120.8(4) . . ?
C6 C5 C8 116.8(4) . . ?
C4 C5 C8 122.4(4) . . ?
C1 C6 C5 120.2(4) . . ?
N4 C7 N1 110.4(3) . . ?
N4 C7 C1 125.7(3) . . ?
N1 C7 C1 123.9(3) . . ?
N5 C8 C5 176.1(4) . . ?
Cu2 I1 Cu2 61.86(2) 7_767 . ?
Cu2 I1 Cu1 87.888(18) 7_767 . ?
Cu2 I1 Cu1 106.240(19) . . ?
C7 N1 N2 105.4(3) . . ?
C7 N1 Cu1 141.3(3) . 2_756 ?
N2 N1 Cu1 113.1(2) . 2_756 ?
N3 N2 N1 108.8(3) . . ?
N3 N2 Cu2 124.8(3) . 5_767 ?
N1 N2 Cu2 124.8(2) . 5_767 ?
N2 N3 N4 110.4(3) . . ?
N2 N3 Cu1 123.5(3) . 3_445 ?
N4 N3 Cu1 125.9(2) . 3_445 ?
N3 N4 C7 105.0(3) . . ?
N3 N4 Cu2 114.2(2) . 8_455 ?
C7 N4 Cu2 137.9(3) . 8_455 ?
C8 N5 Cu1 158.0(4) . . ?

loop_
_geom_bond_atom_site_label_1
_geom_bond_atom_site_label_2
_geom_bond_distance
_geom_bond_site_symmetry_2
_geom_bond_publ_flag
Cu1 N5 1.984(4) . ?
Cu1 N3 2.037(3) 3 ?
Cu1 N1 2.104(3) 2_756 ?
Cu1 I1 2.6724(6) . ?
Cu2 N4 2.053(3) 8_556 ?
Cu2 N2 2.113(3) 5_767 ?
Cu2 I1 2.6276(6) 7_767 ?
Cu2 I1 2.6656(6) . ?
Cu2 Cu2 2.7209(11) 7_767 ?
C1 C6 1.387(5) . ?
C1 C2 1.389(6) . ?
C1 C7 1.474(5) . ?
C2 C3 1.392(6) . ?
C3 C4 1.366(6) . ?
C4 C5 1.394(6) . ?
C5 C6 1.390(5) . ?
C5 C8 1.441(6) . ?
C7 N4 1.334(5) . ?
C7 N1 1.339(5) . ?
C8 N5 1.142(6) . ?
I1 Cu2 2.6276(6) 7_767 ?
N1 N2 1.341(4) . ?
N1 Cu1 2.104(3) 2_756 ?
N2 N3 1.299(5) . ?
N2 Cu2 2.113(3) 5_767 ?
N3 N4 1.331(4) . ?
N3 Cu1 2.037(3) 3_445 ?
N4 Cu2 2.053(3) 8_455 ?
